data_4314744
loop_
_publ_author_name
'Kang-Wei Wang'
'Jing-Lin Chen'
'Yi-Ming Cheng'
'Min-Wen Chung'
'Cheng-Chih Hsieh'
'Gene-Hsiang Lee'
'Pi-Tai Chou'
'Kellen Chen'
'Yun Chi'

_publ_section_title
;
 Mono- versus Dinuclear Pt(II)
 6-(5-Trifluoromethyl-Pyrazol-3-yl)-2,2'-Bipyridine Complexes: Synthesis,
 Characterization, and Remarkable Difference in Luminescent Properties
;
_journal_name_full 'Inorganic Chemistry'
_journal_page_first 1372
_journal_page_last 1383
_journal_paper_doi 10.1021/ic9011313
_journal_volume 49
_journal_year 2010
_chemical_formula_sum 'C46 H51 F9 N10 O4 Pt2 S'
_chemical_formula_weight 1401.21
_chemical_name_systematic
; 
 ? 
;
_space_group_IT_number 14
_symmetry_cell_setting monoclinic
_symmetry_space_group_name_Hall '-P 2ybc'
_symmetry_space_group_name_H-M 'P 1 21/c 1'
_atom_sites_solution_hydrogens geom
_atom_sites_solution_primary direct
_atom_sites_solution_secondary difmap
_audit_creation_method SHELXL-97
_cell_angle_alpha 90.00
_cell_angle_beta 109.130(1)
_cell_angle_gamma 90.00
_cell_formula_units_Z 4
_cell_length_a 13.9608(7)
_cell_length_b 32.3184(14)
_cell_length_c 12.8903(6)
_cell_measurement_reflns_used 5100
_cell_measurement_temperature 150(2)
_cell_measurement_theta_max 22.49
_cell_measurement_theta_min 2.25
_cell_volume 5494.8(4)
_computing_cell_refinement 'Bruker SAINT'
_computing_data_collection 'Bruker SMART'
_computing_data_reduction 'Bruker SAINT'
_computing_molecular_graphics 'Bruker SHELXTL'
_computing_publication_material 'Bruker SHELXTL'
_computing_structure_refinement 'SHELXL-97 (Sheldrick, 1997)'
_computing_structure_solution 'SHELXS-97 (Sheldrick, 1990)'
_diffrn_ambient_temperature 150(2)
_diffrn_measured_fraction_theta_full 0.999
_diffrn_measured_fraction_theta_max 0.999
_diffrn_measurement_device_type 'BRUKER SMART APEXCCD area detector'
_diffrn_measurement_method 'omega scans'
_diffrn_radiation_monochromator graphite
_diffrn_radiation_source 'fine-focus sealed tube'
_diffrn_radiation_type MoK\a
_diffrn_radiation_wavelength 0.71073
_diffrn_reflns_av_R_equivalents 0.0686
_diffrn_reflns_av_sigmaI/netI 0.0667
_diffrn_reflns_limit_h_max 18
_diffrn_reflns_limit_h_min -18
_diffrn_reflns_limit_k_max 41
_diffrn_reflns_limit_k_min -39
_diffrn_reflns_limit_l_max 16
_diffrn_reflns_limit_l_min -16
_diffrn_reflns_number 42155
_diffrn_reflns_theta_full 27.50
_diffrn_reflns_theta_max 27.50
_diffrn_reflns_theta_min 1.26
_exptl_absorpt_coefficient_mu 5.204
_exptl_absorpt_correction_T_max 0.6242
_exptl_absorpt_correction_T_min 0.3562
_exptl_absorpt_correction_type multi-scan
_exptl_crystal_colour yellow
_exptl_crystal_density_diffrn 1.694
_exptl_crystal_density_meas ?
_exptl_crystal_density_method 'not measured'
_exptl_crystal_description plate
_exptl_crystal_F_000 2728
_exptl_crystal_size_max 0.25
_exptl_crystal_size_mid 0.25
_exptl_crystal_size_min 0.10
_refine_diff_density_max 1.812
_refine_diff_density_min -1.117
_refine_diff_density_rms 0.335
_refine_ls_extinction_coef 0.00149(9)
_refine_ls_extinction_expression Fc^*^=kFc[1+0.001xFc^2^\l^3^/sin(2\q)]^-1/4^
_refine_ls_extinction_method SHELXL
_refine_ls_goodness_of_fit_ref 1.114
_refine_ls_hydrogen_treatment constr
_refine_ls_matrix_type full
_refine_ls_number_parameters 611
_refine_ls_number_reflns 12614
_refine_ls_number_restraints 9
_refine_ls_restrained_S_all 1.114
_refine_ls_R_factor_all 0.0721
_refine_ls_R_factor_gt 0.0521
_refine_ls_shift/su_max 0.013
_refine_ls_shift/su_mean 0.000
_refine_ls_structure_factor_coef Fsqd
_refine_ls_weighting_details 'calc w=1/[\s^2^(Fo^2^)+(0.0701P)^2^+7.5568P] where P=(Fo^2^+2Fc^2^)/3'
_refine_ls_weighting_scheme calc
_refine_ls_wR_factor_gt 0.1326
_refine_ls_wR_factor_ref 0.1439
_reflns_number_gt 9906
_reflns_number_total 12614
_reflns_threshold_expression >2sigma(I)
_cod_data_source_file ic9011313_si_001_3.cif
_cod_data_source_block 5b
_cod_depositor_comments
;
The following automatic conversions were performed:

'_symmetry_cell_setting' value 'Monoclinic' changed to 'monoclinic'
according to the built-in table from CIF Core dictionary named
'cif_core.dic' version 2.4.1 from 2010-06-29.

Automatic conversion script
Id: cif_fix_values 1646 2011-03-28 12:23:43Z adriana 

The following automatic conversions were performed:

'_exptl_crystal_density_meas' value 'not_measured' was changed to '?'
- the value is perceived as not measured.

Automatic conversion script
Id: cif_fix_values 3008 2015-01-20 13:52:24Z robertas 
;
_cod_database_code 4314744

loop_
_symmetry_equiv_pos_as_xyz
'x, y, z'
'-x, y+1/2, -z+1/2'
'-x, -y, -z'
'x, -y-1/2, z-1/2'

loop_
_atom_site_label
_atom_site_type_symbol
_atom_site_fract_x
_atom_site_fract_y
_atom_site_fract_z
_atom_site_U_iso_or_equiv
_atom_site_adp_type
_atom_site_occupancy
_atom_site_symmetry_multiplicity
_atom_site_calc_flag
_atom_site_refinement_flags
_atom_site_disorder_assembly
_atom_site_disorder_group
Pt1 Pt -0.01921(2) 0.324971(9) 0.40695(2) 0.02296(10) Uani 1 1 d . . .
Pt2 Pt 0.17956(2) 0.368179(9) 0.60635(2) 0.02358(10) Uani 1 1 d . . .
N1 N 0.0164(5) 0.38509(18) 0.3949(5) 0.0205(12) Uani 1 1 d . . .
N2 N 0.0970(4) 0.40246(19) 0.4775(5) 0.0218(13) Uani 1 1 d . . .
N3 N -0.1097(5) 0.3333(2) 0.4998(5) 0.0287(15) Uani 1 1 d . . .
N4 N -0.0608(5) 0.2679(2) 0.4151(5) 0.0286(14) Uani 1 1 d . . .
N5 N 0.0511(5) 0.29778(19) 0.3118(5) 0.0256(14) Uani 1 1 d . . .
N6 N 0.1067(5) 0.3107(2) 0.2505(5) 0.0270(14) Uani 1 1 d . . .
N7 N 0.2783(5) 0.3442(2) 0.5373(5) 0.0283(14) Uani 1 1 d . . .
N8 N 0.2673(5) 0.3384(2) 0.7339(5) 0.0279(14) Uani 1 1 d . . .
N9 N 0.1145(5) 0.3831(2) 0.7181(5) 0.0272(14) Uani 1 1 d . . .
N10 N 0.0394(5) 0.4090(2) 0.7216(5) 0.0293(15) Uani 1 1 d . . .
C1 C -0.0251(6) 0.4144(2) 0.3200(6) 0.0260(16) Uani 1 1 d . . .
C2 C 0.0304(6) 0.4506(2) 0.3523(6) 0.0270(17) Uani 1 1 d . . .
H2 H 0.0186 0.4762 0.3140 0.032 Uiso 1 1 calc R . .
C3 C 0.1059(6) 0.4424(2) 0.4502(6) 0.0273(17) Uani 1 1 d . . .
C4 C -0.1183(6) 0.4085(3) 0.2187(6) 0.0293(17) Uani 1 1 d . . .
C5 C -0.2108(6) 0.4016(3) 0.2567(7) 0.037(2) Uani 1 1 d . . .
H5A H -0.2034 0.3752 0.2959 0.056 Uiso 1 1 calc R . .
H5B H -0.2726 0.4011 0.1926 0.056 Uiso 1 1 calc R . .
H5C H -0.2152 0.4242 0.3057 0.056 Uiso 1 1 calc R . .
C6 C -0.1081(8) 0.3715(3) 0.1494(7) 0.042(2) Uani 1 1 d . . .
H6A H -0.0452 0.3740 0.1318 0.063 Uiso 1 1 calc R . .
H6B H -0.1660 0.3709 0.0812 0.063 Uiso 1 1 calc R . .
H6C H -0.1066 0.3459 0.1907 0.063 Uiso 1 1 calc R . .
C7 C -0.1362(7) 0.4475(3) 0.1491(7) 0.040(2) Uani 1 1 d . . .
H7A H -0.1499 0.4707 0.1910 0.061 Uiso 1 1 calc R . .
H7B H -0.1944 0.4433 0.0824 0.061 Uiso 1 1 calc R . .
H7C H -0.0758 0.4536 0.1290 0.061 Uiso 1 1 calc R . .
C8 C 0.1882(6) 0.4719(3) 0.5186(7) 0.0339(19) Uani 1 1 d . . .
C9 C 0.2906(7) 0.4570(3) 0.5170(10) 0.056(3) Uani 1 1 d . . .
H9A H 0.3072 0.4306 0.5559 0.084 Uiso 1 1 calc R . .
H9B H 0.3425 0.4776 0.5532 0.084 Uiso 1 1 calc R . .
H9C H 0.2885 0.4534 0.4408 0.084 Uiso 1 1 calc R . .
C10 C 0.1901(8) 0.4743(3) 0.6386(8) 0.052(3) Uani 1 1 d . . .
H10A H 0.2059 0.4470 0.6728 0.078 Uiso 1 1 calc R . .
H10B H 0.1236 0.4834 0.6403 0.078 Uiso 1 1 calc R . .
H10C H 0.2420 0.4942 0.6789 0.078 Uiso 1 1 calc R . .
C11 C 0.1678(8) 0.5160(3) 0.4709(9) 0.052(3) Uani 1 1 d . . .
H11A H 0.2168 0.5352 0.5190 0.078 Uiso 1 1 calc R . .
H11B H 0.0989 0.5244 0.4657 0.078 Uiso 1 1 calc R . .
H11C H 0.1746 0.5164 0.3976 0.078 Uiso 1 1 calc R . .
C12 C -0.1333(6) 0.3692(3) 0.5367(6) 0.0319(19) Uani 1 1 d . . .
H12 H -0.1017 0.3939 0.5248 0.038 Uiso 1 1 calc R . .
C13 C -0.2033(8) 0.3709(3) 0.5924(8) 0.043(2) Uani 1 1 d . . .
H13 H -0.2202 0.3967 0.6173 0.052 Uiso 1 1 calc R . .
C14 C -0.2485(8) 0.3345(4) 0.6114(8) 0.054(3) Uani 1 1 d . . .
H14 H -0.2954 0.3352 0.6506 0.065 Uiso 1 1 calc R . .
C15 C -0.2246(7) 0.2976(3) 0.5726(7) 0.042(2) Uani 1 1 d . . .
H15 H -0.2561 0.2726 0.5835 0.050 Uiso 1 1 calc R . .
C16 C -0.1551(6) 0.2970(3) 0.5185(6) 0.0327(19) Uani 1 1 d . . .
C17 C -0.1258(6) 0.2591(3) 0.4697(6) 0.0323(19) Uani 1 1 d . . .
C18 C -0.1599(7) 0.2195(3) 0.4727(7) 0.040(2) Uani 1 1 d . . .
H18 H -0.2038 0.2129 0.5131 0.048 Uiso 1 1 calc R . .
C19 C -0.1288(8) 0.1900(3) 0.4157(8) 0.046(2) Uani 1 1 d . . .
H19 H -0.1514 0.1624 0.4174 0.055 Uiso 1 1 calc R . .
C20 C -0.0673(7) 0.1984(3) 0.3571(7) 0.039(2) Uani 1 1 d . . .
H20 H -0.0485 0.1773 0.3163 0.047 Uiso 1 1 calc R . .
C21 C -0.0319(6) 0.2382(2) 0.3573(7) 0.0305(18) Uani 1 1 d . . .
C22 C 0.0324(6) 0.2561(2) 0.2980(6) 0.0283(17) Uani 1 1 d . . .
C23 C 0.0763(6) 0.2411(3) 0.2249(7) 0.0321(18) Uani 1 1 d . . .
H23 H 0.0759 0.2137 0.1980 0.039 Uiso 1 1 calc R . .
C24 C 0.1217(6) 0.2767(2) 0.1999(6) 0.0300(17) Uani 1 1 d . . .
C25 C 0.1827(7) 0.2792(3) 0.1237(7) 0.036(2) Uani 1 1 d . . .
C26 C 0.2785(6) 0.3496(3) 0.4356(7) 0.0319(18) Uani 1 1 d . . .
H26 H 0.2254 0.3651 0.3856 0.038 Uiso 1 1 calc R . .
C27 C 0.3544(7) 0.3333(3) 0.4000(7) 0.040(2) Uani 1 1 d . . .
H27 H 0.3547 0.3383 0.3275 0.048 Uiso 1 1 calc R . .
C28 C 0.4288(7) 0.3097(3) 0.4716(8) 0.042(2) Uani 1 1 d . . .
H28 H 0.4810 0.2981 0.4483 0.051 Uiso 1 1 calc R . .
C29 C 0.4286(7) 0.3026(3) 0.5768(8) 0.041(2) Uani 1 1 d . . .
H29 H 0.4790 0.2858 0.6261 0.050 Uiso 1 1 calc R . .
C30 C 0.3524(6) 0.3208(2) 0.6086(7) 0.0300(18) Uani 1 1 d . . .
C31 C 0.3478(6) 0.3169(2) 0.7217(7) 0.0313(18) Uani 1 1 d . . .
C32 C 0.4155(7) 0.2980(3) 0.8101(7) 0.038(2) Uani 1 1 d . . .
H32 H 0.4714 0.2830 0.8027 0.045 Uiso 1 1 calc R . .
C33 C 0.4006(7) 0.3013(3) 0.9120(8) 0.044(2) Uani 1 1 d . . .
H33 H 0.4465 0.2881 0.9745 0.053 Uiso 1 1 calc R . .
C34 C 0.3187(7) 0.3238(3) 0.9228(8) 0.038(2) Uani 1 1 d . . .
H34 H 0.3097 0.3263 0.9924 0.045 Uiso 1 1 calc R . .
C35 C 0.2511(6) 0.3423(3) 0.8310(6) 0.0293(17) Uani 1 1 d . . .
C36 C 0.1640(7) 0.3679(3) 0.8203(6) 0.0317(18) Uani 1 1 d . . .
C37 C 0.1197(7) 0.3841(3) 0.8924(7) 0.036(2) Uani 1 1 d . . .
H37 H 0.1374 0.3793 0.9690 0.043 Uiso 1 1 calc R . .
C38 C 0.0427(7) 0.4091(3) 0.8263(7) 0.0327(18) Uani 1 1 d . A .
C39 C -0.0309(8) 0.4331(3) 0.8604(7) 0.041(2) Uani 1 1 d . . .
F1 F 0.1515(5) 0.3097(2) 0.0519(5) 0.0648(18) Uani 1 1 d . . .
F2 F 0.2802(4) 0.2834(2) 0.1732(4) 0.0568(16) Uani 1 1 d . . .
F3 F 0.1732(4) 0.24430(17) 0.0620(4) 0.0496(14) Uani 1 1 d . . .
F4 F -0.1125(9) 0.4122(4) 0.8574(10) 0.080(3) Uiso 0.67 1 d P A 1
F5 F -0.0684(9) 0.4659(4) 0.7994(9) 0.073(3) Uiso 0.67 1 d P A 1
F6 F 0.0053(9) 0.4450(4) 0.9641(9) 0.081(3) Uiso 0.67 1 d P A 1
F4' F -0.0471(16) 0.4205(6) 0.9460(16) 0.065(5) Uiso 0.33 1 d P A 2
F5' F -0.1312(16) 0.4286(6) 0.7899(17) 0.065(5) Uiso 0.33 1 d P A 2
F6' F -0.0205(13) 0.4730(5) 0.8499(14) 0.045(4) Uiso 0.33 1 d P A 2
S1 S 0.64453(16) 0.27600(7) 1.21458(17) 0.0358(5) Uani 1 1 d . . .
O1 O 0.5992(5) 0.2650(2) 1.1011(5) 0.0464(16) Uani 1 1 d . . .
O2 O 0.6250(6) 0.2475(3) 1.2897(6) 0.073(3) Uani 1 1 d . . .
O3 O 0.7471(4) 0.2915(2) 1.2448(5) 0.0432(15) Uani 1 1 d . . .
C40 C 0.5711(7) 0.3213(4) 1.2256(9) 0.051(3) Uani 1 1 d . . .
F7 F 0.4740(4) 0.3105(2) 1.2085(6) 0.074(2) Uani 1 1 d . . .
F8 F 0.6065(6) 0.3382(3) 1.3255(6) 0.093(3) Uani 1 1 d . . .
F9 F 0.5715(5) 0.35000(19) 1.1545(6) 0.0688(18) Uani 1 1 d . . .
C41 C 0.476(2) 0.5646(9) 0.5936(17) 0.250 Uiso 1 1 d D . .
H41A H 0.4378 0.5878 0.6100 0.375 Uiso 1 1 calc R . .
H41B H 0.5478 0.5718 0.6151 0.375 Uiso 1 1 calc R . .
H41C H 0.4673 0.5401 0.6346 0.375 Uiso 1 1 calc R . .
C42 C 0.437(2) 0.5555(7) 0.4735(17) 0.250 Uiso 1 1 d D . .
H42A H 0.4656 0.5291 0.4591 0.300 Uiso 1 1 calc R . .
H42B H 0.3619 0.5524 0.4499 0.300 Uiso 1 1 calc R . .
C43 C 0.463(2) 0.5891(8) 0.4083(16) 0.250 Uiso 1 1 d D . .
H43A H 0.5374 0.5903 0.4256 0.300 Uiso 1 1 calc R . .
H43B H 0.4401 0.6161 0.4280 0.300 Uiso 1 1 calc R . .
C44 C 0.413(2) 0.5811(8) 0.2874(16) 0.250 Uiso 1 1 d D . .
H44A H 0.4181 0.5514 0.2720 0.300 Uiso 1 1 calc R . .
H44B H 0.3400 0.5883 0.2661 0.300 Uiso 1 1 calc R . .
C45 C 0.4613(16) 0.6060(11) 0.2214(17) 0.250 Uiso 1 1 d D . .
H45A H 0.5173 0.5898 0.2100 0.300 Uiso 1 1 calc R . .
H45B H 0.4909 0.6314 0.2626 0.300 Uiso 1 1 calc R . .
C46 C 0.388(2) 0.6178(9) 0.1128(19) 0.250 Uiso 1 1 d D . .
H46A H 0.3923 0.6477 0.1019 0.375 Uiso 1 1 calc R . .
H46B H 0.3192 0.6106 0.1103 0.375 Uiso 1 1 calc R . .
H46C H 0.4046 0.6030 0.0545 0.375 Uiso 1 1 calc R . .
O4 O 0.3047(16) 0.4094(7) 1.1593(16) 0.250 Uiso 1 1 d . . .
H4A H 0.3193 0.4284 1.1353 0.375 Uiso 1 1 d R . .
H4B H 0.2691 0.4159 1.1916 0.375 Uiso 1 1 d R . .

loop_
_atom_site_aniso_label
_atom_site_aniso_U_11
_atom_site_aniso_U_22
_atom_site_aniso_U_33
_atom_site_aniso_U_23
_atom_site_aniso_U_13
_atom_site_aniso_U_12
Pt1 0.02309(17) 0.01819(17) 0.02530(16) 0.00333(11) 0.00481(12) -0.00199(11)
Pt2 0.02300(17) 0.02090(17) 0.02470(16) 0.00186(11) 0.00491(12) 0.00070(12)
N1 0.023(3) 0.018(3) 0.021(3) 0.003(2) 0.007(3) -0.003(3)
N2 0.018(3) 0.021(3) 0.023(3) -0.002(2) 0.003(2) -0.006(2)
N3 0.025(4) 0.031(4) 0.027(3) 0.006(3) 0.004(3) -0.001(3)
N4 0.026(4) 0.023(4) 0.030(3) 0.007(3) 0.000(3) 0.001(3)
N5 0.023(3) 0.019(3) 0.032(3) 0.002(3) 0.006(3) 0.002(3)
N6 0.027(4) 0.023(3) 0.029(3) -0.005(3) 0.006(3) -0.001(3)
N7 0.024(3) 0.024(4) 0.035(4) -0.003(3) 0.007(3) 0.000(3)
N8 0.026(3) 0.023(3) 0.033(3) 0.005(3) 0.007(3) -0.003(3)
N9 0.026(3) 0.025(4) 0.031(3) 0.004(3) 0.011(3) 0.002(3)
N10 0.029(4) 0.028(4) 0.031(3) 0.004(3) 0.010(3) 0.002(3)
C1 0.022(4) 0.024(4) 0.033(4) 0.004(3) 0.011(3) 0.001(3)
C2 0.031(4) 0.019(4) 0.033(4) 0.006(3) 0.013(3) -0.003(3)
C3 0.027(4) 0.018(4) 0.037(4) 0.004(3) 0.010(3) -0.001(3)
C4 0.034(5) 0.028(4) 0.022(4) 0.005(3) 0.005(3) 0.007(4)
C5 0.030(5) 0.042(5) 0.034(4) 0.004(4) 0.004(4) -0.001(4)
C6 0.049(6) 0.038(5) 0.029(4) -0.009(4) 0.000(4) 0.011(4)
C7 0.050(6) 0.037(5) 0.028(4) 0.006(4) 0.005(4) 0.006(4)
C8 0.030(5) 0.026(5) 0.041(5) -0.003(4) 0.006(4) -0.004(4)
C9 0.041(6) 0.046(6) 0.088(8) -0.020(6) 0.029(6) -0.019(5)
C10 0.054(7) 0.043(6) 0.053(6) -0.010(5) 0.010(5) -0.017(5)
C11 0.054(6) 0.029(5) 0.062(6) 0.009(5) 0.006(5) -0.008(5)
C12 0.028(4) 0.043(5) 0.024(4) 0.000(3) 0.006(3) -0.005(4)
C13 0.046(6) 0.041(6) 0.044(5) 0.007(4) 0.016(5) 0.005(4)
C14 0.050(6) 0.067(8) 0.053(6) 0.013(5) 0.029(5) 0.004(5)
C15 0.052(6) 0.036(5) 0.045(5) 0.012(4) 0.024(5) 0.000(4)
C16 0.031(5) 0.035(5) 0.028(4) 0.007(3) 0.004(3) -0.007(4)
C17 0.031(4) 0.034(5) 0.028(4) 0.012(3) 0.004(3) -0.007(4)
C18 0.043(5) 0.031(5) 0.042(5) 0.008(4) 0.008(4) -0.019(4)
C19 0.052(6) 0.027(5) 0.047(5) 0.010(4) -0.001(5) -0.016(4)
C20 0.047(6) 0.019(4) 0.044(5) 0.006(4) 0.004(4) -0.005(4)
C21 0.027(4) 0.022(4) 0.033(4) 0.007(3) -0.003(3) -0.002(3)
C22 0.025(4) 0.024(4) 0.030(4) 0.004(3) 0.001(3) -0.003(3)
C23 0.034(5) 0.020(4) 0.035(4) -0.003(3) 0.001(4) 0.005(3)
C24 0.028(4) 0.024(4) 0.032(4) -0.004(3) 0.001(3) 0.004(3)
C25 0.035(5) 0.029(5) 0.042(5) 0.002(4) 0.012(4) 0.006(4)
C26 0.029(4) 0.035(5) 0.031(4) -0.008(4) 0.009(3) -0.002(4)
C27 0.047(6) 0.042(5) 0.030(4) -0.006(4) 0.012(4) -0.005(4)
C28 0.038(5) 0.041(5) 0.050(5) -0.016(4) 0.016(4) -0.006(4)
C29 0.042(5) 0.027(5) 0.053(6) 0.000(4) 0.012(4) 0.007(4)
C30 0.020(4) 0.027(4) 0.038(4) -0.002(3) 0.002(3) 0.001(3)
C31 0.025(4) 0.022(4) 0.044(5) 0.000(3) 0.008(4) 0.000(3)
C32 0.028(5) 0.038(5) 0.039(5) 0.004(4) 0.001(4) 0.001(4)
C33 0.041(6) 0.037(5) 0.044(5) 0.011(4) 0.000(4) 0.010(4)
C34 0.040(5) 0.033(5) 0.042(5) 0.010(4) 0.016(4) 0.003(4)
C35 0.035(5) 0.025(4) 0.023(4) 0.003(3) 0.003(3) -0.002(4)
C36 0.038(5) 0.030(5) 0.026(4) 0.001(3) 0.009(4) -0.002(4)
C37 0.044(5) 0.035(5) 0.032(4) 0.010(4) 0.017(4) -0.001(4)
C38 0.035(5) 0.030(5) 0.032(4) 0.005(3) 0.011(4) 0.003(4)
C39 0.061(6) 0.033(5) 0.035(5) 0.009(4) 0.022(5) 0.000(4)
F1 0.081(5) 0.060(4) 0.069(4) 0.027(3) 0.045(4) 0.025(3)
F2 0.031(3) 0.089(5) 0.050(3) -0.027(3) 0.013(3) -0.011(3)
F3 0.051(3) 0.047(3) 0.050(3) -0.016(3) 0.016(3) -0.002(3)
S1 0.0249(11) 0.0421(13) 0.0355(11) 0.0033(9) 0.0034(9) -0.0043(9)
O1 0.034(4) 0.052(4) 0.046(4) -0.012(3) 0.003(3) 0.006(3)
O2 0.056(5) 0.081(6) 0.067(5) 0.040(4) 0.000(4) -0.022(4)
O3 0.022(3) 0.055(4) 0.046(4) 0.003(3) 0.001(3) -0.005(3)
C40 0.031(5) 0.065(8) 0.059(6) -0.019(6) 0.018(5) -0.007(5)
F7 0.031(3) 0.106(6) 0.093(5) -0.030(4) 0.029(3) -0.006(3)
F8 0.085(5) 0.119(6) 0.076(5) -0.064(5) 0.029(4) -0.022(5)
F9 0.053(4) 0.038(4) 0.106(5) 0.007(4) 0.013(4) 0.006(3)

loop_
_atom_type_symbol
_atom_type_description
_atom_type_scat_dispersion_real
_atom_type_scat_dispersion_imag
_atom_type_scat_source
C C 0.0033 0.0016 'International Tables Vol C Tables 4.2.6.8 and 6.1.1.4'
H H 0.0000 0.0000 'International Tables Vol C Tables 4.2.6.8 and 6.1.1.4'
N N 0.0061 0.0033 'International Tables Vol C Tables 4.2.6.8 and 6.1.1.4'
O O 0.0106 0.0060 'International Tables Vol C Tables 4.2.6.8 and 6.1.1.4'
F F 0.0171 0.0103 'International Tables Vol C Tables 4.2.6.8 and 6.1.1.4'
S S 0.1246 0.1234 'International Tables Vol C Tables 4.2.6.8 and 6.1.1.4'
Pt Pt -1.7033 8.3905 'International Tables Vol C Tables 4.2.6.8 and 6.1.1.4'

loop_
_geom_angle_atom_site_label_1
_geom_angle_atom_site_label_2
_geom_angle_atom_site_label_3
_geom_angle
_geom_angle_site_symmetry_1
_geom_angle_site_symmetry_3
_geom_angle_publ_flag
N4 Pt1 N5 80.3(3) . . ?
N4 Pt1 N3 80.7(3) . . ?
N5 Pt1 N3 160.9(3) . . ?
N4 Pt1 N1 177.1(3) . . ?
N5 Pt1 N1 101.1(2) . . ?
N3 Pt1 N1 97.7(2) . . ?
N8 Pt2 N9 79.6(3) . . ?
N8 Pt2 N2 175.5(2) . . ?
N9 Pt2 N2 100.9(2) . . ?
N8 Pt2 N7 81.5(3) . . ?
N9 Pt2 N7 161.1(3) . . ?
N2 Pt2 N7 97.8(2) . . ?
C1 N1 N2 108.5(6) . . ?
C1 N1 Pt1 132.4(5) . . ?
N2 N1 Pt1 119.1(4) . . ?
C3 N2 N1 107.8(6) . . ?
C3 N2 Pt2 131.5(5) . . ?
N1 N2 Pt2 120.7(4) . . ?
C12 N3 C16 119.4(7) . . ?
C12 N3 Pt1 127.0(5) . . ?
C16 N3 Pt1 113.5(5) . . ?
C17 N4 C21 120.7(7) . . ?
C17 N4 Pt1 119.4(6) . . ?
C21 N4 Pt1 119.6(5) . . ?
N6 N5 C22 110.4(6) . . ?
N6 N5 Pt1 135.8(5) . . ?
C22 N5 Pt1 113.5(5) . . ?
C24 N6 N5 104.3(6) . . ?
C26 N7 C30 119.5(7) . . ?
C26 N7 Pt2 127.5(6) . . ?
C30 N7 Pt2 113.0(5) . . ?
C35 N8 C31 123.1(7) . . ?
C35 N8 Pt2 119.1(5) . . ?
C31 N8 Pt2 117.6(5) . . ?
N10 N9 C36 110.1(6) . . ?
N10 N9 Pt2 135.5(5) . . ?
C36 N9 Pt2 113.8(5) . . ?
C38 N10 N9 105.3(6) . . ?
N1 C1 C2 108.2(7) . . ?
N1 C1 C4 125.1(7) . . ?
C2 C1 C4 126.7(7) . . ?
C3 C2 C1 107.2(7) . . ?
N2 C3 C2 108.3(7) . . ?
N2 C3 C8 124.0(7) . . ?
C2 C3 C8 127.7(7) . . ?
C7 C4 C1 109.4(7) . . ?
C7 C4 C6 109.4(7) . . ?
C1 C4 C6 112.4(7) . . ?
C7 C4 C5 108.4(7) . . ?
C1 C4 C5 108.4(6) . . ?
C6 C4 C5 108.7(7) . . ?
C9 C8 C3 109.2(7) . . ?
C9 C8 C10 109.0(8) . . ?
C3 C8 C10 112.0(7) . . ?
C9 C8 C11 109.8(8) . . ?
C3 C8 C11 109.9(7) . . ?
C10 C8 C11 107.0(8) . . ?
N3 C12 C13 121.1(8) . . ?
C12 C13 C14 119.5(9) . . ?
C15 C14 C13 119.4(9) . . ?
C16 C15 C14 119.6(9) . . ?
C15 C16 N3 121.0(8) . . ?
C15 C16 C17 124.4(8) . . ?
N3 C16 C17 114.5(7) . . ?
N4 C17 C18 120.6(8) . . ?
N4 C17 C16 111.9(7) . . ?
C18 C17 C16 127.4(8) . . ?
C19 C18 C17 117.7(9) . . ?
C20 C19 C18 122.5(8) . . ?
C19 C20 C21 118.8(9) . . ?
N4 C21 C20 119.4(8) . . ?
N4 C21 C22 110.4(7) . . ?
C20 C21 C22 130.1(8) . . ?
C23 C22 N5 109.1(7) . . ?
C23 C22 C21 134.7(8) . . ?
N5 C22 C21 116.0(7) . . ?
C22 C23 C24 101.9(7) . . ?
N6 C24 C23 114.2(7) . . ?
N6 C24 C25 119.4(7) . . ?
C23 C24 C25 126.4(7) . . ?
F2 C25 F1 108.4(8) . . ?
F2 C25 F3 105.0(7) . . ?
F1 C25 F3 105.2(7) . . ?
F2 C25 C24 114.2(7) . . ?
F1 C25 C24 111.8(7) . . ?
F3 C25 C24 111.7(7) . . ?
N7 C26 C27 121.8(8) . . ?
C28 C27 C26 118.7(8) . . ?
C27 C28 C29 120.6(9) . . ?
C28 C29 C30 118.1(9) . . ?
N7 C30 C29 121.3(8) . . ?
N7 C30 C31 116.1(7) . . ?
C29 C30 C31 122.6(8) . . ?
C32 C31 N8 120.0(8) . . ?
C32 C31 C30 128.0(8) . . ?
N8 C31 C30 111.8(7) . . ?
C31 C32 C33 118.3(8) . . ?
C34 C33 C32 120.6(8) . . ?
C35 C34 C33 119.4(8) . . ?
N8 C35 C34 118.5(8) . . ?
N8 C35 C36 111.0(7) . . ?
C34 C35 C36 130.4(8) . . ?
N9 C36 C37 108.5(7) . . ?
N9 C36 C35 116.4(7) . . ?
C37 C36 C35 134.9(8) . . ?
C36 C37 C38 103.7(7) . . ?
N10 C38 C37 112.4(7) . . ?
N10 C38 C39 120.6(8) . . ?
C37 C38 C39 127.0(7) . . ?
F4' C39 F6' 117.8(14) . . ?
F4' C39 F4 57.2(11) . . ?
F6' C39 F4 128.9(12) . . ?
F4' C39 F6 47.9(10) . . ?
F6' C39 F6 78.5(11) . . ?
F4 C39 F6 102.7(9) . . ?
F4' C39 F5 129.0(13) . . ?
F6' C39 F5 35.4(8) . . ?
F4 C39 F5 102.9(10) . . ?
F6 C39 F5 108.4(10) . . ?
F4' C39 F5' 96.1(14) . . ?
F6' C39 F5' 98.9(13) . . ?
F4 C39 F5' 42.0(9) . . ?
F6 C39 F5' 130.9(12) . . ?
F5 C39 F5' 65.2(11) . . ?
F4' C39 C38 115.8(12) . . ?
F6' C39 C38 112.1(10) . . ?
F4 C39 C38 114.0(9) . . ?
F6 C39 C38 112.5(10) . . ?
F5 C39 C38 115.2(8) . . ?
F5' C39 C38 113.6(11) . . ?
O2 S1 O1 114.4(5) . . ?
O2 S1 O3 115.8(4) . . ?
O1 S1 O3 115.3(4) . . ?
O2 S1 C40 103.2(5) . . ?
O1 S1 C40 101.9(4) . . ?
O3 S1 C40 103.5(4) . . ?
F9 C40 F8 107.6(9) . . ?
F9 C40 F7 107.7(9) . . ?
F8 C40 F7 107.3(8) . . ?
F9 C40 S1 112.6(7) . . ?
F8 C40 S1 111.4(8) . . ?
F7 C40 S1 110.0(7) . . ?
C43 C42 C41 111.6(10) . . ?
C42 C43 C44 110.0(10) . . ?
C45 C44 C43 110.8(10) . . ?
C44 C45 C46 112.1(10) . . ?

loop_
_geom_bond_atom_site_label_1
_geom_bond_atom_site_label_2
_geom_bond_distance
_geom_bond_site_symmetry_2
_geom_bond_publ_flag
Pt1 N4 1.948(6) . ?
Pt1 N5 2.007(6) . ?
Pt1 N3 2.023(7) . ?
Pt1 N1 2.024(6) . ?
Pt2 N8 1.951(6) . ?
Pt2 N9 1.998(6) . ?
Pt2 N2 2.015(6) . ?
Pt2 N7 2.024(6) . ?
N1 C1 1.341(9) . ?
N1 N2 1.390(8) . ?
N2 C3 1.354(9) . ?
N3 C12 1.335(10) . ?
N3 C16 1.393(10) . ?
N4 C17 1.349(10) . ?
N4 C21 1.354(10) . ?
N5 N6 1.342(9) . ?
N5 C22 1.374(10) . ?
N6 C24 1.329(10) . ?
N7 C26 1.323(10) . ?
N7 C30 1.367(10) . ?
N8 C35 1.349(10) . ?
N8 C31 1.373(10) . ?
N9 N10 1.353(9) . ?
N9 C36 1.364(10) . ?
N10 C38 1.336(10) . ?
C1 C2 1.390(11) . ?
C1 C4 1.523(11) . ?
C2 C3 1.380(11) . ?
C3 C8 1.530(11) . ?
C4 C7 1.519(11) . ?
C4 C6 1.528(11) . ?
C4 C5 1.539(11) . ?
C8 C9 1.515(13) . ?
C8 C10 1.540(12) . ?
C8 C11 1.542(12) . ?
C12 C13 1.391(12) . ?
C13 C14 1.393(14) . ?
C14 C15 1.378(14) . ?
C15 C16 1.368(12) . ?
C16 C17 1.493(12) . ?
C17 C18 1.371(11) . ?
C18 C19 1.358(14) . ?
C19 C20 1.345(13) . ?
C20 C21 1.377(11) . ?
C21 C22 1.475(11) . ?
C22 C23 1.370(11) . ?
C23 C24 1.401(12) . ?
C24 C25 1.499(11) . ?
C25 F2 1.307(10) . ?
C25 F1 1.323(10) . ?
C25 F3 1.362(10) . ?
C26 C27 1.390(12) . ?
C27 C28 1.372(13) . ?
C28 C29 1.376(13) . ?
C29 C30 1.389(12) . ?
C30 C31 1.486(11) . ?
C31 C32 1.364(11) . ?
C32 C33 1.400(13) . ?
C33 C34 1.400(13) . ?
C34 C35 1.385(11) . ?
C35 C36 1.438(12) . ?
C36 C37 1.377(11) . ?
C37 C38 1.391(12) . ?
C38 C39 1.465(12) . ?
C39 F4' 1.26(2) . ?
C39 F6' 1.308(19) . ?
C39 F4 1.314(14) . ?
C39 F6 1.322(14) . ?
C39 F5 1.321(13) . ?
C39 F5' 1.40(2) . ?
S1 O2 1.427(7) . ?
S1 O1 1.436(6) . ?
S1 O3 1.445(6) . ?
S1 C40 1.819(11) . ?
C40 F9 1.305(12) . ?
C40 F8 1.335(11) . ?
C40 F7 1.347(11) . ?
C41 C42 1.492(10) . ?
C42 C43 1.490(10) . ?
C43 C44 1.507(10) . ?
C44 C45 1.486(10) . ?
C45 C46 1.488(10) . ?
